data_7707879
loop_
_publ_author_name
'Hiti, E. A.'
'Wilkinson, G. R.'
'Ariyarathna, I. R.'
'Tutson, C. D.'
'Hardy, E. E.'
'Maynard, B. A.'
'Miliordos, E.'
'Gorden, A. E. V.'

_publ_section_title
;
 Comparing coordination uranyl(vi) complexes with
 2-(1H-imidazo[4,5-b]phenazin-2-yl)phenol and derivatives.
;
_journal_issue 32
_journal_name_full 'Dalton transactions (Cambridge, England : 2003)'
_journal_page_first 11113
_journal_page_last 11122
_journal_paper_doi 10.1039/d1dt02359d
_journal_volume 50
_journal_year 2021
_chemical_formula_moiety C25H26N4O7S2U
_chemical_formula_sum 'C25 H26 N4 O7 S2 U'
_chemical_formula_weight 796.65
_space_group_crystal_system monoclinic
_space_group_IT_number 14
_space_group_name_Hall '-P 2yn'
_space_group_name_H-M_alt 'P 1 21/n 1'
_atom_sites_solution_hydrogens geom
_atom_sites_solution_primary dual
_atom_sites_solution_secondary difmap
_audit_update_record
;
2020-07-12 deposited with the CCDC.	2021-07-22 downloaded from the CCDC.
;
_cell_angle_alpha 90
_cell_angle_beta 101.633(8)
_cell_angle_gamma 90
_cell_formula_units_Z 4
_cell_length_a 8.585(5)
_cell_length_b 20.419(11)
_cell_length_c 16.091(9)
_cell_measurement_reflns_used 9922
_cell_measurement_temperature 273.(2)
_cell_measurement_theta_max 26.4161
_cell_measurement_theta_min 2.3733
_cell_volume 2763(3)
_computing_molecular_graphics 'shelXle (C.B. Huebschle, rev 833)'
_computing_structure_refinement 'SHELXL-2016/6 (Sheldrick, 2016)'
_computing_structure_solution 'SHELXT 2014/5 (Sheldrick, 2014)'
_diffrn_ambient_temperature 273.(2)
_diffrn_measured_fraction_theta_full 0.990
_diffrn_measured_fraction_theta_max 0.990
_diffrn_measurement_device_type 'Bruker SMART APEX I'
_diffrn_radiation_monochromator 'multilayer mirror'
_diffrn_radiation_type 'Mo K\a'
_diffrn_radiation_wavelength 0.71073
_diffrn_reflns_av_R_equivalents 0.0639
_diffrn_reflns_av_unetI/netI 0.0441
_diffrn_reflns_limit_h_max 10
_diffrn_reflns_limit_h_min -10
_diffrn_reflns_limit_k_max 25
_diffrn_reflns_limit_k_min -25
_diffrn_reflns_limit_l_max 20
_diffrn_reflns_limit_l_min -20
_diffrn_reflns_number 33110
_diffrn_reflns_theta_full 26.57
_diffrn_reflns_theta_max 26.57
_diffrn_reflns_theta_min 1.63
_diffrn_source 'microfocus sealed tube'
_exptl_absorpt_coefficient_mu 6.077
_exptl_absorpt_correction_T_max 0.58
_exptl_absorpt_correction_T_min 0.58
_exptl_absorpt_correction_type multi-scan
_exptl_absorpt_process_details
;
Krause, L., Herbst-Irmer, R., Sheldrick, G. M., Stalke, D. (2015).
"Comparison of silver and molybdenum microfocus X-ray sources for
single-crystal structure determination"
J. Appl. Cryst. 48, 3-10.
;
_exptl_crystal_colour 'clear light yellow'
_exptl_crystal_density_diffrn 1.915
_exptl_crystal_density_method 'not measured'
_exptl_crystal_description fragment
_exptl_crystal_F_000 1536
_exptl_crystal_size_max 0.100
_exptl_crystal_size_mid 0.100
_exptl_crystal_size_min 0.100
_refine_diff_density_max 3.750
_refine_diff_density_min -1.150
_refine_ls_extinction_method none
_refine_ls_goodness_of_fit_ref 1.069
_refine_ls_hydrogen_treatment mixed
_refine_ls_matrix_type full
_refine_ls_number_parameters 357
_refine_ls_number_reflns 5707
_refine_ls_number_restraints 11
_refine_ls_restrained_S_all 1.070
_refine_ls_R_factor_all 0.0602
_refine_ls_R_factor_gt 0.0450
_refine_ls_shift/su_max 0.001
_refine_ls_shift/su_mean 0.000
_refine_ls_structure_factor_coef Fsqd
_refine_ls_weighting_details 'w=1/[\s^2^(Fo^2^)+(0.0722P)^2^+9.7154P] where P=(Fo^2^+2Fc^2^)/3'
_refine_ls_weighting_scheme calc
_refine_ls_wR_factor_gt 0.1157
_refine_ls_wR_factor_ref 0.1281
_reflns_number_gt 4613
_reflns_number_total 5707
_reflns_threshold_expression 'I > 2\s(I)'
_cod_data_source_file d1dt02359d5.cif
_cod_data_source_block bam115b_JN
_cod_depositor_comments 'Adding full bibliography for 7707878--7707880.cif.'
_cod_original_cell_volume 2763.(3)
_cod_database_code 7707879

loop_
_space_group_symop_operation_xyz
'x, y, z'
'-x+1/2, y+1/2, -z+1/2'
'-x, -y, -z'
'x-1/2, -y-1/2, z-1/2'

loop_
_atom_site_type_symbol
_atom_site_label
_atom_site_fract_x
_atom_site_fract_y
_atom_site_fract_z
_atom_site_U_iso_or_equiv
_atom_site_adp_type
_atom_site_calc_flag
_atom_site_refinement_flags_adp
_atom_site_refinement_flags_occupancy
_atom_site_refinement_flags_posn
_atom_site_occupancy
_atom_site_disorder_assembly
_atom_site_disorder_group
U U1 0.59643(3) 0.20955(2) 0.63405(2) 0.02897(11) Uani d . . . 1 . .
S S1S 0.3327(3) 0.54814(11) 0.85411(14) 0.0489(5) Uani d . . . 1 . .
S S1 0.4087(2) 0.25460(8) 0.42215(12) 0.0342(4) Uani d . . . 1 . .
N N1 0.5311(7) 0.4237(3) 0.7257(4) 0.0321(13) Uani d . . . 1 . .
H H1 0.499019 0.448527 0.762079 0.038 Uiso calc U . R 1 . .
O O1 0.6239(6) 0.2271(2) 0.7719(3) 0.0359(11) Uani d . . . 1 . .
C C1 0.5278(9) 0.2571(3) 0.8144(4) 0.0322(15) Uani d . . . 1 . .
N N2 0.7220(7) 0.5690(3) 0.5277(4) 0.0331(13) Uani d . . . 1 . .
O O2 0.8035(7) 0.2151(2) 0.6421(3) 0.0393(12) Uani d . . . 1 . .
C C2 0.4843(10) 0.2262(4) 0.8842(5) 0.0378(16) Uani d . . . 1 . .
H H2 0.516141 0.183258 0.897549 0.045 Uiso calc U . R 1 . .
N N3 0.8000(7) 0.4521(3) 0.4478(4) 0.0299(12) Uani d . . . 1 . .
O O3 0.3872(8) 0.2066(2) 0.6237(4) 0.0425(13) Uani d . . . 1 . .
C C3 0.3955(10) 0.2585(4) 0.9327(5) 0.0426(18) Uani d . . . 1 . .
H H3 0.37241 0.238212 0.980465 0.051 Uiso calc U . R 1 . .
O O4 0.6245(8) 0.0989(3) 0.6907(4) 0.0525(16) Uani d . . . 1 . .
N N4 0.5838(7) 0.3327(3) 0.6622(4) 0.0322(13) Uani d . . . 1 . .
C C4 0.3396(10) 0.3210(4) 0.9117(5) 0.0425(18) Uani d . . . 1 . .
H H4 0.27626 0.341834 0.94427 0.051 Uiso calc U . R 1 . .
C C5 0.3776(9) 0.3528(4) 0.8424(5) 0.0354(16) Uani d . . . 1 . .
H H5 0.339717 0.394818 0.828348 0.043 Uiso calc U . R 1 . .
O O5 0.5879(7) 0.1063(2) 0.5534(3) 0.0464(14) Uani d . . . 1 . .
C C6 0.4733(8) 0.3214(3) 0.7933(4) 0.0320(15) Uani d . . . 1 . .
O O6 0.5544(6) 0.2470(2) 0.4943(3) 0.0323(10) Uani d . . . 1 . .
C C7 0.5292(8) 0.3576(3) 0.7256(4) 0.0308(15) Uani d . . . 1 . .
C C8 0.5942(8) 0.4451(3) 0.6568(4) 0.0302(14) Uani d U . . 1 . .
C C9 0.6264(9) 0.5051(3) 0.6310(4) 0.0323(15) Uani d U . . 1 . .
H H9 0.606075 0.542451 0.660102 0.039 Uiso calc U . R 1 . .
C C10 0.6933(9) 0.5090(3) 0.5567(4) 0.0298(14) Uani d . . . 1 . .
C C19 0.6262(8) 0.3842(3) 0.6184(4) 0.0244(12) Uani d U . . 1 . .
C C18 0.6965(9) 0.3881(3) 0.5477(4) 0.0306(14) Uani d U . . 1 . .
H H18 0.721172 0.35 0.521472 0.037 Uiso calc U . R 1 . .
C C17 0.7305(8) 0.4501(3) 0.5156(4) 0.0273(13) Uani d . . . 1 . .
C C16 0.8314(8) 0.5120(3) 0.4207(4) 0.0316(15) Uani d . . . 1 . .
C C15 0.9089(8) 0.5176(4) 0.3495(5) 0.0358(16) Uani d . . . 1 . .
H H15 0.937113 0.480087 0.323218 0.043 Uiso calc U . R 1 . .
C C14 0.9409(9) 0.5778(4) 0.3206(5) 0.0380(17) Uani d . . . 1 . .
H H14 0.994106 0.581217 0.2758 0.046 Uiso calc U . R 1 . .
C C11 0.7914(8) 0.5706(3) 0.4593(4) 0.0304(14) Uani d . . . 1 . .
C C12 0.8239(9) 0.6320(4) 0.4252(5) 0.0380(17) Uani d . . . 1 . .
H H12 0.796293 0.670489 0.449645 0.046 Uiso calc U . R 1 . .
C C20 0.6123(10) 0.0723(4) 0.6191(6) 0.044(2) Uani d . . . 1 . .
C C1S 0.3325(13) 0.6130(5) 0.7820(6) 0.061(2) Uani d . . . 1 . .
H H01A 0.299964 0.596975 0.725075 0.091 Uiso calc U . R 1 . .
H H01B 0.437608 0.631115 0.78929 0.091 Uiso calc U . R 1 . .
H H01C 0.259886 0.646354 0.792365 0.091 Uiso calc U . R 1 . .
O O1S 0.4765(9) 0.5086(3) 0.8480(4) 0.0647(19) Uani d . . . 1 . .
C C21 0.6212(12) -0.0006(4) 0.6148(7) 0.058(2) Uani d . . . 1 . .
H H00A 0.519399 -0.017718 0.587959 0.087 Uiso calc U . R 1 . .
H H00B 0.650782 -0.018055 0.671213 0.087 Uiso calc U . R 1 . .
H H00D 0.699351 -0.012849 0.582611 0.087 Uiso calc U . R 1 . .
C C22 0.4758(13) 0.3130(5) 0.3565(6) 0.058(3) Uani d . . . 1 . .
H H01D 0.57342 0.298178 0.342469 0.087 Uiso calc U . R 1 . .
H H01E 0.493539 0.354096 0.385975 0.087 Uiso calc U . R 1 . .
H H01F 0.397043 0.318595 0.305455 0.087 Uiso calc U . R 1 . .
C C23 0.4134(11) 0.1826(4) 0.3606(6) 0.054(2) Uani d . . . 1 . .
H H00E 0.332681 0.185238 0.309898 0.081 Uiso calc U . R 1 . .
H H00F 0.394245 0.145012 0.393013 0.081 Uiso calc U . R 1 . .
H H00G 0.515821 0.178621 0.34579 0.081 Uiso calc U . R 1 . .
C C2S 0.3900(15) 0.5933(6) 0.9491(6) 0.077(4) Uani d . . . 1 . .
H H01G 0.482536 0.618993 0.946374 0.115 Uiso calc U . R 1 . .
H H01H 0.414024 0.563704 0.996341 0.115 Uiso calc U . R 1 . .
H H01I 0.304722 0.621776 0.956315 0.115 Uiso calc U . R 1 . .
C C13 0.8940(9) 0.6351(4) 0.3581(5) 0.0406(18) Uani d . . . 1 . .
H H13 0.912169 0.675804 0.335757 0.049 Uiso calc U . R 1 . .

loop_
_atom_site_aniso_label
_atom_site_aniso_U_11
_atom_site_aniso_U_22
_atom_site_aniso_U_33
_atom_site_aniso_U_12
_atom_site_aniso_U_13
_atom_site_aniso_U_23
U1 0.03545(18) 0.02503(15) 0.02653(16) -0.00096(10) 0.00649(11) 0.00039(9)
S1S 0.0508(13) 0.0532(12) 0.0443(12) -0.0043(10) 0.0137(10) -0.0065(9)
S1 0.0363(10) 0.0301(8) 0.0349(9) 0.0015(7) 0.0045(8) -0.0003(7)
N1 0.044(4) 0.028(3) 0.027(3) 0.003(2) 0.015(3) -0.003(2)
O1 0.045(3) 0.033(2) 0.030(3) 0.005(2) 0.008(2) 0.001(2)
C1 0.035(4) 0.034(3) 0.026(3) -0.004(3) 0.003(3) -0.001(3)
N2 0.038(3) 0.028(3) 0.032(3) -0.002(2) 0.004(3) 0.000(2)
O2 0.051(3) 0.039(3) 0.025(3) 0.003(2) -0.001(2) -0.001(2)
C2 0.039(4) 0.042(4) 0.034(4) -0.005(3) 0.008(3) 0.005(3)
N3 0.029(3) 0.030(3) 0.030(3) -0.002(2) 0.004(2) 0.000(2)
O3 0.053(4) 0.037(3) 0.036(3) -0.006(2) 0.007(3) 0.001(2)
C3 0.042(5) 0.052(5) 0.036(4) -0.006(4) 0.014(4) 0.007(3)
O4 0.088(5) 0.030(3) 0.041(3) 0.004(3) 0.015(3) 0.008(2)
N4 0.037(3) 0.027(3) 0.033(3) -0.001(2) 0.006(3) -0.006(2)
C4 0.038(4) 0.059(5) 0.035(4) -0.007(4) 0.018(3) -0.005(4)
C5 0.031(4) 0.039(4) 0.037(4) 0.000(3) 0.010(3) -0.004(3)
O5 0.072(4) 0.028(2) 0.037(3) -0.002(2) 0.006(3) -0.001(2)
C6 0.030(4) 0.038(4) 0.028(3) -0.001(3) 0.005(3) 0.000(3)
O6 0.038(3) 0.031(2) 0.028(2) -0.001(2) 0.005(2) 0.0010(19)
C7 0.033(4) 0.034(3) 0.023(3) 0.000(3) -0.002(3) -0.001(3)
C8 0.030(4) 0.032(3) 0.028(3) 0.002(3) 0.002(3) -0.001(3)
C9 0.045(4) 0.024(3) 0.029(4) 0.000(3) 0.010(3) -0.004(3)
C10 0.037(4) 0.024(3) 0.025(3) 0.001(3) -0.001(3) 0.001(2)
C19 0.0244(15) 0.0237(15) 0.0241(15) 0.0025(9) 0.0024(10) -0.0027(9)
C18 0.040(4) 0.023(3) 0.030(3) 0.000(3) 0.009(3) -0.001(3)
C17 0.030(4) 0.028(3) 0.022(3) 0.002(3) 0.000(3) -0.003(2)
C16 0.029(4) 0.037(4) 0.029(4) -0.002(3) 0.005(3) 0.002(3)
C15 0.031(4) 0.038(4) 0.036(4) -0.004(3) 0.000(3) 0.001(3)
C14 0.043(4) 0.043(4) 0.029(4) -0.005(3) 0.008(3) 0.007(3)
C11 0.028(4) 0.030(3) 0.030(4) -0.004(3) -0.002(3) -0.002(3)
C12 0.042(4) 0.031(3) 0.038(4) -0.005(3) 0.000(3) 0.008(3)
C20 0.055(5) 0.023(3) 0.055(5) -0.007(3) 0.016(4) 0.002(3)
C1S 0.079(7) 0.057(5) 0.049(5) 0.002(5) 0.023(5) -0.007(4)
O1S 0.077(5) 0.055(4) 0.064(4) 0.017(3) 0.020(4) -0.020(3)
C21 0.072(7) 0.027(4) 0.072(6) -0.004(4) 0.010(5) 0.008(4)
C22 0.071(6) 0.051(5) 0.042(5) -0.020(5) -0.013(4) 0.017(4)
C23 0.057(6) 0.037(4) 0.058(6) 0.008(4) -0.014(5) -0.020(4)
C2S 0.108(9) 0.075(7) 0.044(5) 0.037(6) 0.008(6) -0.020(5)
C13 0.043(5) 0.041(4) 0.033(4) -0.007(3) -0.003(3) 0.013(3)

loop_
_atom_type_symbol
_atom_type_description
_atom_type_scat_dispersion_real
_atom_type_scat_dispersion_imag
_atom_type_scat_source
C C 0.0033 0.0016 'International Tables Vol C Tables 4.2.6.8 and 6.1.1.4'
H H 0.0000 0.0000 'International Tables Vol C Tables 4.2.6.8 and 6.1.1.4'
N N 0.0061 0.0033 'International Tables Vol C Tables 4.2.6.8 and 6.1.1.4'
O O 0.0106 0.0060 'International Tables Vol C Tables 4.2.6.8 and 6.1.1.4'
S S 0.1246 0.1234 'International Tables Vol C Tables 4.2.6.8 and 6.1.1.4'
U U -9.6767 9.6646 'International Tables Vol C Tables 4.2.6.8 and 6.1.1.4'

loop_
_geom_angle_atom_site_label_1
_geom_angle_atom_site_label_2
_geom_angle_atom_site_label_3
_geom_angle_site_symmetry_1
_geom_angle_site_symmetry_3
_geom_angle
_geom_angle_publ_flag
O2 U1 O3 . . 178.0(2) ?
O2 U1 O1 . . 90.8(2) ?
O3 U1 O1 . . 90.0(2) ?
O2 U1 O6 . . 90.4(2) ?
O3 U1 O6 . . 87.9(2) ?
O1 U1 O6 . . 151.37(17) ?
O2 U1 O4 . . 90.6(2) ?
O3 U1 O4 . . 91.5(2) ?
O1 U1 O4 . . 77.99(19) ?
O6 U1 O4 . . 130.60(18) ?
O2 U1 O5 . . 90.9(2) ?
O3 U1 O5 . . 90.0(2) ?
O1 U1 O5 . . 130.64(17) ?
O6 U1 O5 . . 77.93(17) ?
O4 U1 O5 . . 52.67(19) ?
O2 U1 N4 . . 90.1(2) ?
O3 U1 N4 . . 88.4(2) ?
O1 U1 N4 . . 70.34(19) ?
O6 U1 N4 . . 81.05(18) ?
O4 U1 N4 . . 148.3(2) ?
O5 U1 N4 . . 158.96(19) ?
O2 U1 C20 . . 90.3(2) ?
O3 U1 C20 . . 91.3(2) ?
O1 U1 C20 . . 104.4(2) ?
O6 U1 C20 . . 104.2(2) ?
O4 U1 C20 . . 26.4(2) ?
O5 U1 C20 . . 26.2(2) ?
N4 U1 C20 . . 174.8(2) ?
O1S S1S C1S . . 104.7(5) ?
O1S S1S C2S . . 104.4(5) ?
C1S S1S C2S . . 98.1(5) ?
O6 S1 C22 . . 101.9(4) ?
O6 S1 C23 . . 103.4(3) ?
C22 S1 C23 . . 100.3(5) ?
C7 N1 C8 . . 108.5(6) ?
C7 N1 H1 . . 125.8 ?
C8 N1 H1 . . 125.8 ?
C1 O1 U1 . . 129.9(5) ?
O1 C1 C2 . . 120.0(7) ?
O1 C1 C6 . . 121.2(6) ?
C2 C1 C6 . . 118.8(7) ?
C10 N2 C11 . . 116.4(6) ?
C3 C2 C1 . . 120.6(7) ?
C3 C2 H2 . . 119.7 ?
C1 C2 H2 . . 119.7 ?
C16 N3 C17 . . 116.1(6) ?
C2 C3 C4 . . 121.0(7) ?
C2 C3 H3 . . 119.5 ?
C4 C3 H3 . . 119.5 ?
C20 O4 U1 . . 94.3(5) ?
C7 N4 C19 . . 106.3(6) ?
C7 N4 U1 . . 123.6(5) ?
C19 N4 U1 . . 130.1(4) ?
C3 C4 C5 . . 120.1(7) ?
C3 C4 H4 . . 119.9 ?
C5 C4 H4 . . 119.9 ?
C4 C5 C6 . . 119.9(7) ?
C4 C5 H5 . . 120.0 ?
C6 C5 H5 . . 120.0 ?
C20 O5 U1 . . 92.8(5) ?
C5 C6 C1 . . 119.5(6) ?
C5 C6 C7 . . 120.1(6) ?
C1 C6 C7 . . 120.1(6) ?
S1 O6 U1 . . 135.0(3) ?
N4 C7 N1 . . 112.6(6) ?
N4 C7 C6 . . 127.1(6) ?
N1 C7 C6 . . 120.4(6) ?
C9 C8 N1 . . 131.8(6) ?
C9 C8 C19 . . 126.0(7) ?
N1 C8 C19 . . 102.1(6) ?
C8 C9 C10 . . 116.9(6) ?
C8 C9 H9 . . 121.5 ?
C10 C9 H9 . . 121.5 ?
N2 C10 C9 . . 118.2(6) ?
N2 C10 C17 . . 121.7(6) ?
C9 C10 C17 . . 120.1(6) ?
N4 C19 C18 . . 132.4(6) ?
N4 C19 C8 . . 110.6(6) ?
C18 C19 C8 . . 116.9(6) ?
C19 C18 C17 . . 120.2(6) ?
C19 C18 H18 . . 119.9 ?
C17 C18 H18 . . 119.9 ?
N3 C17 C18 . . 118.6(6) ?
N3 C17 C10 . . 121.6(6) ?
C18 C17 C10 . . 119.8(6) ?
N3 C16 C11 . . 122.8(6) ?
N3 C16 C15 . . 119.0(6) ?
C11 C16 C15 . . 118.2(6) ?
C14 C15 C16 . . 120.0(7) ?
C14 C15 H15 . . 120.0 ?
C16 C15 H15 . . 120.0 ?
C15 C14 C13 . . 120.5(7) ?
C15 C14 H14 . . 119.7 ?
C13 C14 H14 . . 119.7 ?
N2 C11 C12 . . 119.3(6) ?
N2 C11 C16 . . 121.3(6) ?
C12 C11 C16 . . 119.4(7) ?
C13 C12 C11 . . 120.6(7) ?
C13 C12 H12 . . 119.7 ?
C11 C12 H12 . . 119.7 ?
O5 C20 O4 . . 120.2(7) ?
O5 C20 C21 . . 121.2(8) ?
O4 C20 C21 . . 118.5(8) ?
O5 C20 U1 . . 61.0(4) ?
O4 C20 U1 . . 59.2(4) ?
C21 C20 U1 . . 177.8(7) ?
S1S C1S H01A . . 109.5 ?
S1S C1S H01B . . 109.5 ?
H01A C1S H01B . . 109.5 ?
S1S C1S H01C . . 109.5 ?
H01A C1S H01C . . 109.5 ?
H01B C1S H01C . . 109.5 ?
C20 C21 H00A . . 109.5 ?
C20 C21 H00B . . 109.5 ?
H00A C21 H00B . . 109.5 ?
C20 C21 H00D . . 109.5 ?
H00A C21 H00D . . 109.5 ?
H00B C21 H00D . . 109.5 ?
S1 C22 H01D . . 109.5 ?
S1 C22 H01E . . 109.5 ?
H01D C22 H01E . . 109.5 ?
S1 C22 H01F . . 109.5 ?
H01D C22 H01F . . 109.5 ?
H01E C22 H01F . . 109.5 ?
S1 C23 H00E . . 109.5 ?
S1 C23 H00F . . 109.5 ?
H00E C23 H00F . . 109.5 ?
S1 C23 H00G . . 109.5 ?
H00E C23 H00G . . 109.5 ?
H00F C23 H00G . . 109.5 ?
S1S C2S H01G . . 109.5 ?
S1S C2S H01H . . 109.5 ?
H01G C2S H01H . . 109.5 ?
S1S C2S H01I . . 109.5 ?
H01G C2S H01I . . 109.5 ?
H01H C2S H01I . . 109.5 ?
C12 C13 C14 . . 121.2(7) ?
C12 C13 H13 . . 119.4 ?
C14 C13 H13 . . 119.4 ?

loop_
_geom_bond_atom_site_label_1
_geom_bond_atom_site_label_2
_geom_bond_site_symmetry_2
_geom_bond_distance
_geom_bond_publ_flag
U1 O2 . 1.760(6) ?
U1 O3 . 1.772(6) ?
U1 O1 . 2.213(5) ?
U1 O6 . 2.333(5) ?
U1 O4 . 2.430(5) ?
U1 O5 . 2.468(5) ?
U1 N4 . 2.562(6) ?
U1 C20 . 2.819(8) ?
S1S O1S . 1.495(7) ?
S1S C1S . 1.761(10) ?
S1S C2S . 1.769(10) ?
S1 O6 . 1.534(5) ?
S1 C22 . 1.765(9) ?
S1 C23 . 1.778(8) ?
N1 C7 . 1.350(9) ?
N1 C8 . 1.399(9) ?
N1 H1 . 0.86 ?
O1 C1 . 1.323(9) ?
C1 C2 . 1.403(10) ?
C1 C6 . 1.411(10) ?
N2 C10 . 1.351(8) ?
N2 C11 . 1.353(9) ?
C2 C3 . 1.366(11) ?
C2 H2 . 0.93 ?
N3 C16 . 1.345(9) ?
N3 C17 . 1.346(9) ?
C3 C4 . 1.380(12) ?
C3 H3 . 0.93 ?
O4 C20 . 1.259(10) ?
N4 C7 . 1.308(9) ?
N4 C19 . 1.356(9) ?
C4 C5 . 1.385(11) ?
C4 H4 . 0.93 ?
C5 C6 . 1.404(10) ?
C5 H5 . 0.93 ?
O5 C20 . 1.248(10) ?
C6 C7 . 1.476(10) ?
C8 C9 . 1.340(10) ?
C8 C19 . 1.438(9) ?
C9 C10 . 1.429(10) ?
C9 H9 . 0.93 ?
C10 C17 . 1.439(9) ?
C19 C18 . 1.393(9) ?
C18 C17 . 1.419(9) ?
C18 H18 . 0.93 ?
C16 C11 . 1.422(10) ?
C16 C15 . 1.441(10) ?
C15 C14 . 1.362(10) ?
C15 H15 . 0.93 ?
C14 C13 . 1.412(11) ?
C14 H14 . 0.93 ?
C11 C12 . 1.420(9) ?
C12 C13 . 1.340(11) ?
C12 H12 . 0.93 ?
C20 C21 . 1.491(11) ?
C1S H01A . 0.96 ?
C1S H01B . 0.96 ?
C1S H01C . 0.96 ?
C21 H00A . 0.96 ?
C21 H00B . 0.96 ?
C21 H00D . 0.96 ?
C22 H01D . 0.96 ?
C22 H01E . 0.96 ?
C22 H01F . 0.96 ?
C23 H00E . 0.96 ?
C23 H00F . 0.96 ?
C23 H00G . 0.96 ?
C2S H01G . 0.96 ?
C2S H01H . 0.96 ?
C2S H01I . 0.96 ?
C13 H13 . 0.93 ?

loop_
_geom_hbond_atom_site_label_D
_geom_hbond_atom_site_label_H
_geom_hbond_atom_site_label_A
_geom_hbond_site_symmetry_A
_geom_hbond_distance_DH
_geom_hbond_distance_HA
_geom_hbond_distance_DA
_geom_hbond_angle_DHA
_geom_hbond_publ_flag
N1 H1 O1S . 0.86 1.89 2.732(8) 167.2 ?
C18 H18 O6 . 0.93 2.53 3.179(8) 126.9 ?
C1S H01C O3 2_556 0.96 2.37 3.265(11) 155.0 ?
C22 H01F O1 4_565 0.96 2.48 3.161(11) 127.9 ?
C23 H00E O1 4_565 0.96 2.52 3.191(10) 127.0 ?
C2S H01I O3 2_556 0.96 2.55 3.356(12) 141.3 ?

loop_
_geom_torsion_atom_site_label_1
_geom_torsion_atom_site_label_2
_geom_torsion_atom_site_label_3
_geom_torsion_atom_site_label_4
_geom_torsion_site_symmetry_1
_geom_torsion_site_symmetry_2
_geom_torsion_site_symmetry_3
_geom_torsion_site_symmetry_4
_geom_torsion
_geom_torsion_publ_flag
U1 O1 C1 C2 . . . . 128.9(6) ?
U1 O1 C1 C6 . . . . -54.1(9) ?
O1 C1 C2 C3 . . . . 174.7(7) ?
C6 C1 C2 C3 . . . . -2.3(12) ?
C1 C2 C3 C4 . . . . 3.4(13) ?
C2 C3 C4 C5 . . . . -2.2(13) ?
C3 C4 C5 C6 . . . . -0.1(12) ?
C4 C5 C6 C1 . . . . 1.1(11) ?
C4 C5 C6 C7 . . . . -173.0(7) ?
O1 C1 C6 C5 . . . . -176.9(7) ?
C2 C1 C6 C5 . . . . 0.1(11) ?
O1 C1 C6 C7 . . . . -2.9(10) ?
C2 C1 C6 C7 . . . . 174.1(7) ?
C22 S1 O6 U1 . . . . 159.1(5) ?
C23 S1 O6 U1 . . . . -97.1(5) ?
C19 N4 C7 N1 . . . . 0.8(8) ?
U1 N4 C7 N1 . . . . -178.5(4) ?
C19 N4 C7 C6 . . . . -177.7(7) ?
U1 N4 C7 C6 . . . . 3.0(10) ?
C8 N1 C7 N4 . . . . -0.7(8) ?
C8 N1 C7 C6 . . . . 178.0(6) ?
C5 C6 C7 N4 . . . . -161.8(7) ?
C1 C6 C7 N4 . . . . 24.2(11) ?
C5 C6 C7 N1 . . . . 19.7(10) ?
C1 C6 C7 N1 . . . . -154.3(7) ?
C7 N1 C8 C9 . . . . -177.2(8) ?
C7 N1 C8 C19 . . . . 0.3(7) ?
N1 C8 C9 C10 . . . . 179.3(7) ?
C19 C8 C9 C10 . . . . 2.4(11) ?
C11 N2 C10 C9 . . . . 177.4(6) ?
C11 N2 C10 C17 . . . . -1.7(10) ?
C8 C9 C10 N2 . . . . 177.8(7) ?
C8 C9 C10 C17 . . . . -3.1(10) ?
C7 N4 C19 C18 . . . . 177.1(7) ?
U1 N4 C19 C18 . . . . -3.7(11) ?
C7 N4 C19 C8 . . . . -0.6(8) ?
U1 N4 C19 C8 . . . . 178.6(4) ?
C9 C8 C19 N4 . . . . 177.9(7) ?
N1 C8 C19 N4 . . . . 0.2(7) ?
C9 C8 C19 C18 . . . . -0.3(10) ?
N1 C8 C19 C18 . . . . -177.9(6) ?
N4 C19 C18 C17 . . . . -178.9(7) ?
C8 C19 C18 C17 . . . . -1.2(10) ?
C16 N3 C17 C18 . . . . -179.2(6) ?
C16 N3 C17 C10 . . . . -0.4(9) ?
C19 C18 C17 N3 . . . . 179.3(6) ?
C19 C18 C17 C10 . . . . 0.5(10) ?
N2 C10 C17 N3 . . . . 2.0(10) ?
C9 C10 C17 N3 . . . . -177.1(6) ?
N2 C10 C17 C18 . . . . -179.2(7) ?
C9 C10 C17 C18 . . . . 1.7(10) ?
C17 N3 C16 C11 . . . . -1.4(10) ?
C17 N3 C16 C15 . . . . 178.7(6) ?
N3 C16 C15 C14 . . . . 179.5(7) ?
C11 C16 C15 C14 . . . . -0.4(10) ?
C16 C15 C14 C13 . . . . -2.1(11) ?
C10 N2 C11 C12 . . . . 179.6(6) ?
C10 N2 C11 C16 . . . . -0.1(10) ?
N3 C16 C11 N2 . . . . 1.7(11) ?
C15 C16 C11 N2 . . . . -178.3(6) ?
N3 C16 C11 C12 . . . . -178.0(6) ?
C15 C16 C11 C12 . . . . 2.0(10) ?
N2 C11 C12 C13 . . . . 179.3(7) ?
C16 C11 C12 C13 . . . . -1.1(11) ?
U1 O5 C20 O4 . . . . 2.2(9) ?
U1 O5 C20 C21 . . . . 179.8(8) ?
U1 O4 C20 O5 . . . . -2.2(9) ?
U1 O4 C20 C21 . . . . -179.9(7) ?
C11 C12 C13 C14 . . . . -1.5(11) ?
C15 C14 C13 C12 . . . . 3.1(12) ?
